data_7712564
loop_
_publ_author_name
'Anderson, Stephen N.'
'Elsberg, Josiah G. D.'
'Berreau, Lisa M.'

_publ_section_title
;
 Light-induced O<sub>2</sub>-dependent aliphatic carbon-carbon (C-C) bond
 cleavage in bipyridine-ligated Co(II) chlorodiketonate complexes.
;
_journal_name_full 'Dalton transactions (Cambridge, England : 2003)'
_journal_paper_doi 10.1039/d2dt03727k
_journal_year 2023
_chemical_formula_moiety 'C35 H26 Cl Co N4 O2, Cl O4, C4 H10 O'
_chemical_formula_sum 'C39 H36 Cl2 Co N4 O7'
_chemical_formula_weight 802.55
_space_group_crystal_system triclinic
_space_group_IT_number 2
_space_group_name_Hall '-P 1'
_space_group_name_H-M_alt 'P -1'
_atom_sites_solution_hydrogens geom
_atom_sites_solution_primary dual
_audit_creation_date 2022-08-12
_audit_creation_method
;
Olex2 1.3
(compiled 2020.11.12 svn.r5f609507 for OlexSys, GUI svn.r6408)
;
_audit_update_record
;
2022-08-12 deposited with the CCDC.	2023-02-23 downloaded from the CCDC.
;
_cell_angle_alpha 73.724(2)
_cell_angle_beta 86.205(2)
_cell_angle_gamma 69.356(2)
_cell_formula_units_Z 2
_cell_length_a 11.3963(6)
_cell_length_b 12.6001(7)
_cell_length_c 14.2773(7)
_cell_measurement_reflns_used 9718
_cell_measurement_temperature 100
_cell_measurement_theta_max 27.116
_cell_measurement_theta_min 2.974
_cell_volume 1840.40(17)
_computing_cell_refinement 'SAINT V8.38A (BRUKER-AXS, 2016)'
_computing_data_collection 'APEX3 (Bruker-AXS, 2016)'
_computing_data_reduction 'SAINT V8.38A (BRUKER-AXS, 2016)'
_computing_molecular_graphics 'Olex2 1.3 (Dolomanov et al., 2009)'
_computing_publication_material 'Olex2 1.3 (Dolomanov et al., 2009)'
_computing_structure_refinement 'ShelXL (Sheldrick, 2015)'
_computing_structure_solution 'ShelXT (Sheldrick, 2015)'
_diffrn_ambient_temperature 100
_diffrn_detector 'Bruker Photon-100 area detector'
_diffrn_detector_area_resol_mean 10.5
_diffrn_detector_type 'CMOS area detector'
_diffrn_measured_fraction_theta_full 0.998
_diffrn_measured_fraction_theta_max 0.998
_diffrn_measurement_device 'Fixed Chi Three-Circle Diffractometer'
_diffrn_measurement_device_type 'Bruker D8 VENTURE Duo'
_diffrn_measurement_method '\w and \f scans'
_diffrn_radiation_monochromator 'TRIUMPH graphite'
_diffrn_radiation_probe x-ray
_diffrn_radiation_type MoK\a
_diffrn_radiation_wavelength 0.71073
_diffrn_reflns_av_R_equivalents 0.0339
_diffrn_reflns_av_unetI/netI 0.0174
_diffrn_reflns_Laue_measured_fraction_full 0.998
_diffrn_reflns_Laue_measured_fraction_max 0.998
_diffrn_reflns_limit_h_max 14
_diffrn_reflns_limit_h_min -14
_diffrn_reflns_limit_k_max 16
_diffrn_reflns_limit_k_min -16
_diffrn_reflns_limit_l_max 18
_diffrn_reflns_limit_l_min -18
_diffrn_reflns_number 87249
_diffrn_reflns_point_group_measured_fraction_full 0.998
_diffrn_reflns_point_group_measured_fraction_max 0.998
_diffrn_reflns_theta_full 25.242
_diffrn_reflns_theta_max 27.149
_diffrn_reflns_theta_min 2.975
_diffrn_source 'sealed tube'
_diffrn_source_type fine-focus
_diffrn_standards_number 0
_exptl_absorpt_coefficient_mu 0.668
_exptl_absorpt_correction_T_max 0.5628
_exptl_absorpt_correction_T_min 0.5020
_exptl_absorpt_correction_type multi-scan
_exptl_absorpt_process_details
'SADABS-2016/2 (Bruker,2016/2) was used for absorption correction. wR2(int) was 0.0521 before and 0.0460 after correction. The Ratio of minimum to maximum transmission is 0.8920. The \l/2 correction factor is Not present.'
_exptl_crystal_colour yellow
_exptl_crystal_colour_primary yellow
_exptl_crystal_density_diffrn 1.448
_exptl_crystal_description prism
_exptl_crystal_F_000 830
_exptl_crystal_size_max 0.28
_exptl_crystal_size_mid 0.226
_exptl_crystal_size_min 0.11
_refine_diff_density_max 1.041
_refine_diff_density_min -0.725
_refine_diff_density_rms 0.071
_refine_ls_extinction_method none
_refine_ls_goodness_of_fit_ref 1.047
_refine_ls_hydrogen_treatment constr
_refine_ls_matrix_type full
_refine_ls_number_parameters 480
_refine_ls_number_reflns 8151
_refine_ls_number_restraints 0
_refine_ls_restrained_S_all 1.047
_refine_ls_R_factor_all 0.0490
_refine_ls_R_factor_gt 0.0411
_refine_ls_shift/su_max 0.001
_refine_ls_shift/su_mean 0.000
_refine_ls_structure_factor_coef Fsqd
_refine_ls_weighting_details 'w=1/[\s^2^(Fo^2^)+(0.0401P)^2^+2.7193P] where P=(Fo^2^+2Fc^2^)/3'
_refine_ls_weighting_scheme calc
_refine_ls_wR_factor_gt 0.0975
_refine_ls_wR_factor_ref 0.1019
_reflns_Friedel_coverage 0.000
_reflns_number_gt 7174
_reflns_number_total 8151
_reflns_threshold_expression 'I > 2\s(I)'
_cod_data_source_file d2dt03727k2.cif
_cod_data_source_block usu_lb10
_cod_depositor_comments
;
The following automatic conversions were performed:

data item '_diffrn_radiation_probe' value 'X-ray' was changed to
'x-ray' in accordance with the
/home/data/users/saulius/crontab/automatic-downloads/rss-feeds/RSC/lib/dictionaries/cif_core.dic
dictionary named 'cif_core.dic' version 2.4.2 last updated on
2011-04-26.

Automatic conversion script
Id: cif_fix_values 7556 2019-12-06 15:28:31Z antanas 
;
_cod_database_code 7712564
_shelx_shelxl_version_number 2014/7
_shelx_space_group_comment
;
The symmetry employed for this shelxl refinement is uniquely defined
by the following loop, which should always be used as a source of
symmetry information in preference to the above space-group names.
They are only intended as comments.
;
_shelx_estimated_absorpt_t_max 0.930
_shelx_estimated_absorpt_t_min 0.835
_olex2_refinement_description
;
1.a Secondary CH2 refined with riding coordinates:
 C37(H37A,H37B), C38(H38A,H38B)
1.b Aromatic/amide H refined with riding coordinates:
 C1(H1), C2(H2), C3(H3), C4(H4), C7(H7), C8(H8), C9(H9), C10(H10), C11(H11),
 C12(H12), C13(H13), C14(H14), C17(H17), C18(H18), C19(H19), C20(H20), C26(H26),
  C27(H27), C28(H28), C29(H29), C30(H30), C31(H31), C32(H32), C33(H33),
 C34(H34), C35(H35)
1.c Idealised Me refined as rotating group:
 C36(H36A,H36B,H36C), C39(H39A,H39B,H39C)
;
_olex2_submission_original_sample_id 'Complex 8'
_olex2_submission_special_instructions 'No special instructions were received'

loop_
_space_group_symop_operation_xyz
'x, y, z'
'-x, -y, -z'

loop_
_atom_site_label
_atom_site_type_symbol
_atom_site_fract_x
_atom_site_fract_y
_atom_site_fract_z
_atom_site_U_iso_or_equiv
_atom_site_adp_type
_atom_site_occupancy
_atom_site_site_symmetry_order
_atom_site_calc_flag
_atom_site_refinement_flags_posn
_atom_site_refinement_flags_adp
_atom_site_refinement_flags_occupancy
_atom_site_disorder_assembly
_atom_site_disorder_group
Co1 Co 0.10928(2) 0.66058(2) 0.72393(2) 0.01575(8) Uani 1 1 d . . . . .
Cl1 Cl 0.58215(5) 0.47884(5) 0.70026(5) 0.03723(16) Uani 1 1 d . . . . .
O1 O 0.25068(13) 0.52469(13) 0.81266(10) 0.0196(3) Uani 1 1 d . . . . .
O2 O 0.24722(14) 0.72237(13) 0.66050(11) 0.0210(3) Uani 1 1 d . . . . .
N1 N -0.01825(16) 0.79648(15) 0.61393(12) 0.0182(3) Uani 1 1 d . . . . .
N2 N 0.12058(16) 0.57930(15) 0.61015(13) 0.0190(3) Uani 1 1 d . . . . .
N3 N 0.06585(16) 0.75694(15) 0.82898(12) 0.0179(3) Uani 1 1 d . . . . .
N4 N -0.02002(16) 0.59316(15) 0.81325(12) 0.0192(4) Uani 1 1 d . . . . .
C1 C -0.0886(2) 0.90428(19) 0.62139(16) 0.0231(4) Uani 1 1 d . . . . .
H1 H -0.0888 0.9208 0.6824 0.028 Uiso 1 1 calc R . . . .
C2 C -0.1609(2) 0.9928(2) 0.54398(17) 0.0274(5) Uani 1 1 d . . . . .
H2 H -0.2091 1.0683 0.5516 0.033 Uiso 1 1 calc R . . . .
C3 C -0.1613(2) 0.9683(2) 0.45532(17) 0.0283(5) Uani 1 1 d . . . . .
H3 H -0.2103 1.0269 0.4011 0.034 Uiso 1 1 calc R . . . .
C4 C -0.0892(2) 0.8572(2) 0.44683(16) 0.0253(5) Uani 1 1 d . . . . .
H4 H -0.0883 0.8386 0.3867 0.030 Uiso 1 1 calc R . . . .
C5 C -0.01814(19) 0.77327(18) 0.52729(15) 0.0184(4) Uani 1 1 d . . . . .
C6 C 0.06287(18) 0.65220(18) 0.52428(15) 0.0180(4) Uani 1 1 d . . . . .
C7 C 0.0797(2) 0.6148(2) 0.43964(16) 0.0240(4) Uani 1 1 d . . . . .
H7 H 0.0382 0.6666 0.3798 0.029 Uiso 1 1 calc R . . . .
C8 C 0.1578(2) 0.5006(2) 0.44438(17) 0.0281(5) Uani 1 1 d . . . . .
H8 H 0.1719 0.4739 0.3873 0.034 Uiso 1 1 calc R . . . .
C9 C 0.2152(2) 0.4257(2) 0.53244(18) 0.0281(5) Uani 1 1 d . . . . .
H9 H 0.2677 0.3466 0.5372 0.034 Uiso 1 1 calc R . . . .
C10 C 0.1943(2) 0.4685(2) 0.61364(17) 0.0248(5) Uani 1 1 d . . . . .
H10 H 0.2339 0.4174 0.6743 0.030 Uiso 1 1 calc R . . . .
C11 C 0.1179(2) 0.83532(19) 0.83500(16) 0.0215(4) Uani 1 1 d . . . . .
H11 H 0.1716 0.8561 0.7850 0.026 Uiso 1 1 calc R . . . .
C12 C 0.0964(2) 0.8872(2) 0.91130(17) 0.0254(5) Uani 1 1 d . . . . .
H12 H 0.1350 0.9420 0.9139 0.031 Uiso 1 1 calc R . . . .
C13 C 0.0175(2) 0.8575(2) 0.98351(17) 0.0284(5) Uani 1 1 d . . . . .
H13 H 0.0019 0.8909 1.0370 0.034 Uiso 1 1 calc R . . . .
C14 C -0.0386(2) 0.7786(2) 0.97714(16) 0.0258(5) Uani 1 1 d . . . . .
H14 H -0.0942 0.7583 1.0256 0.031 Uiso 1 1 calc R . . . .
C15 C -0.01262(19) 0.72915(18) 0.89892(15) 0.0191(4) Uani 1 1 d . . . . .
C16 C -0.06468(19) 0.64101(19) 0.88770(15) 0.0200(4) Uani 1 1 d . . . . .
C17 C -0.1520(2) 0.6072(2) 0.95036(17) 0.0270(5) Uani 1 1 d . . . . .
H17 H -0.1821 0.6418 1.0024 0.032 Uiso 1 1 calc R . . . .
C18 C -0.1943(2) 0.5226(2) 0.93589(18) 0.0335(6) Uani 1 1 d . . . . .
H18 H -0.2549 0.4994 0.9772 0.040 Uiso 1 1 calc R . . . .
C19 C -0.1475(2) 0.4723(2) 0.86059(18) 0.0326(5) Uani 1 1 d . . . . .
H19 H -0.1746 0.4135 0.8497 0.039 Uiso 1 1 calc R . . . .
C20 C -0.0601(2) 0.5097(2) 0.80127(16) 0.0255(5) Uani 1 1 d . . . . .
H20 H -0.0272 0.4745 0.7499 0.031 Uiso 1 1 calc R . . . .
C21 C 0.3625(2) 0.66318(19) 0.65784(15) 0.0212(4) Uani 1 1 d . . . . .
C22 C 0.36803(19) 0.49338(18) 0.80119(15) 0.0190(4) Uani 1 1 d . . . . .
C23 C 0.4237(2) 0.5512(2) 0.72121(17) 0.0241(4) Uani 1 1 d . . . . .
C24 C 0.4339(2) 0.7235(2) 0.58261(18) 0.0290(5) Uani 1 1 d . . . . .
C25 C 0.4465(2) 0.39160(19) 0.88036(16) 0.0219(4) Uani 1 1 d . . . . .
C26 C 0.4200(2) 0.2882(2) 0.90931(17) 0.0249(5) Uani 1 1 d . . . . .
H26 H 0.3560 0.2797 0.8758 0.030 Uiso 1 1 calc R . . . .
C27 C 0.4876(2) 0.1967(2) 0.98775(18) 0.0313(5) Uani 1 1 d . . . . .
H27 H 0.4719 0.1245 1.0061 0.038 Uiso 1 1 calc R . . . .
C28 C 0.5774(2) 0.2106(2) 1.03909(19) 0.0362(6) Uani 1 1 d . . . . .
H28 H 0.6215 0.1489 1.0938 0.043 Uiso 1 1 calc R . . . .
C29 C 0.6029(3) 0.3137(2) 1.0109(2) 0.0400(6) Uani 1 1 d . . . . .
H29 H 0.6640 0.3234 1.0466 0.048 Uiso 1 1 calc R . . . .
C30 C 0.5397(2) 0.4037(2) 0.93049(19) 0.0318(5) Uani 1 1 d . . . . .
H30 H 0.5600 0.4734 0.9097 0.038 Uiso 1 1 calc R . . . .
C31 C 0.5045(3) 0.7808(3) 0.6091(2) 0.0484(8) Uani 1 1 d . . . . .
H31 H 0.5142 0.7761 0.6759 0.058 Uiso 1 1 calc R . . . .
C32 C 0.5614(4) 0.8454(3) 0.5377(3) 0.0595(10) Uani 1 1 d . . . . .
H32 H 0.6103 0.8844 0.5558 0.071 Uiso 1 1 calc R . . . .
C33 C 0.5468(3) 0.8527(2) 0.4415(3) 0.0541(9) Uani 1 1 d . . . . .
H33 H 0.5840 0.8983 0.3928 0.065 Uiso 1 1 calc R . . . .
C34 C 0.4791(3) 0.7948(3) 0.4150(2) 0.0529(9) Uani 1 1 d . . . . .
H34 H 0.4711 0.7988 0.3482 0.064 Uiso 1 1 calc R . . . .
C35 C 0.4216(2) 0.7295(3) 0.48563(19) 0.0423(7) Uani 1 1 d . . . . .
H35 H 0.3743 0.6894 0.4670 0.051 Uiso 1 1 calc R . . . .
Cl2 Cl 0.23462(5) 0.13482(5) 0.79731(4) 0.02403(12) Uani 1 1 d . . . . .
O3 O 0.25390(19) 0.03652(15) 0.75824(12) 0.0363(4) Uani 1 1 d . . . . .
O4 O 0.3148(2) 0.19795(19) 0.74905(14) 0.0467(5) Uani 1 1 d . . . . .
O5 O 0.26393(17) 0.09304(15) 0.90043(11) 0.0316(4) Uani 1 1 d . . . . .
O6 O 0.1069(2) 0.2125(2) 0.78071(16) 0.0596(7) Uani 1 1 d . . . . .
O7 O -0.2573(2) 1.02809(19) 0.77888(15) 0.0460(5) Uani 1 1 d . . . . .
C36 C -0.1621(3) 1.1660(3) 0.7624(2) 0.0446(7) Uani 1 1 d . . . . .
H36A H -0.1928 1.2009 0.6942 0.067 Uiso 1 1 calc GR . . . .
H36B H -0.0790 1.1052 0.7656 0.067 Uiso 1 1 calc GR . . . .
H36C H -0.1564 1.2274 0.7894 0.067 Uiso 1 1 calc GR . . . .
C37 C -0.2448(3) 1.1153(2) 0.8161(2) 0.0402(6) Uani 1 1 d . . . . .
H37A H -0.3280 1.1773 0.8146 0.048 Uiso 1 1 calc R . . . .
H37B H -0.2137 1.0801 0.8850 0.048 Uiso 1 1 calc R . . . .
C38 C -0.3346(3) 0.9747(3) 0.8236(2) 0.0426(7) Uani 1 1 d . . . . .
H38A H -0.4176 1.0349 0.8267 0.051 Uiso 1 1 calc R . . . .
H38B H -0.3024 0.9313 0.8914 0.051 Uiso 1 1 calc R . . . .
C39 C -0.3494(3) 0.8953(3) 0.7771(2) 0.0606(10) Uani 1 1 d . . . . .
H39A H -0.3812 0.9375 0.7098 0.091 Uiso 1 1 calc GR . . . .
H39B H -0.4092 0.8598 0.8124 0.091 Uiso 1 1 calc GR . . . .
H39C H -0.2682 0.8331 0.7766 0.091 Uiso 1 1 calc GR . . . .

loop_
_atom_site_aniso_label
_atom_site_aniso_U_11
_atom_site_aniso_U_22
_atom_site_aniso_U_33
_atom_site_aniso_U_23
_atom_site_aniso_U_13
_atom_site_aniso_U_12
Co1 0.01601(14) 0.01638(14) 0.01319(13) -0.00418(10) -0.00015(10) -0.00344(10)
Cl1 0.0212(3) 0.0307(3) 0.0437(4) 0.0004(3) 0.0098(2) 0.0004(2)
O1 0.0170(7) 0.0213(7) 0.0170(7) -0.0025(6) -0.0010(5) -0.0044(6)
O2 0.0197(7) 0.0184(7) 0.0209(7) -0.0035(6) 0.0023(6) -0.0036(6)
N1 0.0169(8) 0.0180(8) 0.0164(8) -0.0041(7) 0.0010(6) -0.0028(7)
N2 0.0184(8) 0.0186(8) 0.0183(8) -0.0064(7) -0.0008(7) -0.0031(7)
N3 0.0162(8) 0.0186(8) 0.0165(8) -0.0050(7) 0.0003(6) -0.0034(7)
N4 0.0185(8) 0.0198(9) 0.0169(8) -0.0021(7) -0.0030(7) -0.0053(7)
C1 0.0227(10) 0.0209(10) 0.0218(10) -0.0069(8) 0.0011(8) -0.0020(8)
C2 0.0246(11) 0.0197(11) 0.0300(12) -0.0042(9) 0.0004(9) -0.0001(9)
C3 0.0242(11) 0.0259(11) 0.0229(11) 0.0021(9) -0.0027(9) -0.0009(9)
C4 0.0236(11) 0.0283(12) 0.0173(10) -0.0028(9) -0.0010(8) -0.0034(9)
C5 0.0165(9) 0.0209(10) 0.0163(9) -0.0039(8) 0.0017(7) -0.0059(8)
C6 0.0147(9) 0.0217(10) 0.0168(9) -0.0053(8) 0.0021(7) -0.0057(8)
C7 0.0229(11) 0.0309(12) 0.0178(10) -0.0090(9) 0.0011(8) -0.0073(9)
C8 0.0252(11) 0.0365(13) 0.0266(11) -0.0193(10) 0.0060(9) -0.0084(10)
C9 0.0226(11) 0.0255(11) 0.0365(13) -0.0175(10) -0.0013(9) -0.0013(9)
C10 0.0236(11) 0.0208(11) 0.0273(11) -0.0086(9) -0.0045(9) -0.0020(9)
C11 0.0206(10) 0.0214(10) 0.0227(10) -0.0078(8) 0.0014(8) -0.0061(8)
C12 0.0272(11) 0.0213(11) 0.0291(12) -0.0117(9) 0.0003(9) -0.0061(9)
C13 0.0352(13) 0.0247(11) 0.0245(11) -0.0137(9) 0.0039(9) -0.0047(10)
C14 0.0286(11) 0.0245(11) 0.0212(10) -0.0082(9) 0.0067(9) -0.0054(9)
C15 0.0171(9) 0.0184(10) 0.0168(9) -0.0025(8) 0.0000(7) -0.0018(8)
C16 0.0156(9) 0.0221(10) 0.0172(10) -0.0020(8) -0.0019(8) -0.0028(8)
C17 0.0229(11) 0.0333(12) 0.0223(11) -0.0041(9) 0.0025(9) -0.0100(9)
C18 0.0290(12) 0.0428(14) 0.0283(12) -0.0004(11) 0.0015(10) -0.0195(11)
C19 0.0363(13) 0.0347(13) 0.0312(13) -0.0014(10) -0.0066(10) -0.0222(11)
C20 0.0293(12) 0.0274(11) 0.0221(11) -0.0050(9) -0.0038(9) -0.0130(9)
C21 0.0208(10) 0.0213(10) 0.0203(10) -0.0070(8) 0.0041(8) -0.0053(8)
C22 0.0185(10) 0.0194(10) 0.0186(10) -0.0063(8) -0.0007(8) -0.0052(8)
C23 0.0162(10) 0.0236(11) 0.0272(11) -0.0055(9) 0.0034(8) -0.0023(8)
C24 0.0233(11) 0.0189(11) 0.0340(13) -0.0023(9) 0.0113(9) -0.0002(9)
C25 0.0185(10) 0.0210(10) 0.0214(10) -0.0039(8) 0.0000(8) -0.0026(8)
C26 0.0232(11) 0.0231(11) 0.0267(11) -0.0066(9) 0.0019(9) -0.0063(9)
C27 0.0323(13) 0.0198(11) 0.0346(13) -0.0012(10) 0.0057(10) -0.0060(10)
C28 0.0306(13) 0.0302(13) 0.0321(13) 0.0063(10) -0.0082(10) -0.0017(10)
C29 0.0337(14) 0.0377(14) 0.0410(15) 0.0028(12) -0.0187(12) -0.0105(11)
C30 0.0291(12) 0.0256(12) 0.0363(13) 0.0018(10) -0.0109(10) -0.0100(10)
C31 0.065(2) 0.0407(16) 0.0556(18) -0.0284(14) 0.0356(16) -0.0316(15)
C32 0.073(2) 0.0345(15) 0.084(3) -0.0321(17) 0.050(2) -0.0310(16)
C33 0.0503(18) 0.0213(13) 0.063(2) 0.0047(13) 0.0341(16) 0.0019(12)
C34 0.0282(14) 0.060(2) 0.0347(15) 0.0148(14) 0.0071(11) 0.0050(14)
C35 0.0214(12) 0.0579(18) 0.0283(13) 0.0050(12) 0.0015(10) -0.0038(12)
Cl2 0.0310(3) 0.0226(3) 0.0168(2) -0.00410(19) 0.0013(2) -0.0084(2)
O3 0.0596(12) 0.0278(9) 0.0248(9) -0.0071(7) -0.0045(8) -0.0184(9)
O4 0.0739(15) 0.0496(12) 0.0326(10) -0.0136(9) 0.0174(10) -0.0414(11)
O5 0.0437(10) 0.0322(9) 0.0166(8) -0.0059(7) -0.0001(7) -0.0107(8)
O6 0.0393(12) 0.0752(16) 0.0409(12) -0.0181(11) -0.0081(9) 0.0112(11)
O7 0.0468(12) 0.0480(12) 0.0418(11) -0.0170(9) 0.0047(9) -0.0117(10)
C36 0.0320(14) 0.0550(18) 0.0520(17) -0.0317(15) 0.0021(12) -0.0081(13)
C37 0.0502(16) 0.0291(13) 0.0385(14) -0.0087(11) -0.0165(12) -0.0076(12)
C38 0.0352(14) 0.0490(17) 0.0297(13) 0.0067(12) -0.0112(11) -0.0095(13)
C39 0.0470(18) 0.059(2) 0.0384(16) 0.0165(15) 0.0126(14) 0.0013(16)

loop_
_atom_type_symbol
_atom_type_description
_atom_type_scat_dispersion_real
_atom_type_scat_dispersion_imag
_atom_type_scat_source
C C 0.0033 0.0016 'International Tables Vol C Tables 4.2.6.8 and 6.1.1.4'
H H 0.0000 0.0000 'International Tables Vol C Tables 4.2.6.8 and 6.1.1.4'
Cl Cl 0.1484 0.1585 'International Tables Vol C Tables 4.2.6.8 and 6.1.1.4'
Co Co 0.3494 0.9721 'International Tables Vol C Tables 4.2.6.8 and 6.1.1.4'
N N 0.0061 0.0033 'International Tables Vol C Tables 4.2.6.8 and 6.1.1.4'
O O 0.0106 0.0060 'International Tables Vol C Tables 4.2.6.8 and 6.1.1.4'

loop_
_geom_angle_atom_site_label_1
_geom_angle_atom_site_label_2
_geom_angle_atom_site_label_3
_geom_angle
_geom_angle_site_symmetry_1
_geom_angle_site_symmetry_3
_geom_angle_publ_flag
O1 Co1 N1 171.12(6) . . ?
O1 Co1 N2 96.60(6) . . ?
O1 Co1 N3 92.08(6) . . ?
O1 Co1 N4 87.37(6) . . ?
O2 Co1 O1 86.02(6) . . ?
O2 Co1 N1 87.80(6) . . ?
O2 Co1 N2 89.04(6) . . ?
O2 Co1 N3 95.97(6) . . ?
O2 Co1 N4 170.14(6) . . ?
N2 Co1 N1 76.91(7) . . ?
N2 Co1 N4 98.99(7) . . ?
N3 Co1 N1 94.90(7) . . ?
N3 Co1 N2 170.26(7) . . ?
N3 Co1 N4 76.96(7) . . ?
N4 Co1 N1 99.54(7) . . ?
C22 O1 Co1 128.50(13) . . ?
C21 O2 Co1 127.21(14) . . ?
C1 N1 Co1 125.68(14) . . ?
C1 N1 C5 118.41(18) . . ?
C5 N1 Co1 115.64(13) . . ?
C6 N2 Co1 115.54(13) . . ?
C10 N2 Co1 124.69(14) . . ?
C10 N2 C6 118.98(18) . . ?
C11 N3 Co1 124.73(14) . . ?
C11 N3 C15 118.77(18) . . ?
C15 N3 Co1 116.28(14) . . ?
C16 N4 Co1 115.69(14) . . ?
C20 N4 Co1 125.89(15) . . ?
C20 N4 C16 118.41(19) . . ?
N1 C1 H1 118.5 . . ?
N1 C1 C2 122.9(2) . . ?
C2 C1 H1 118.5 . . ?
C1 C2 H2 120.8 . . ?
C3 C2 C1 118.5(2) . . ?
C3 C2 H2 120.8 . . ?
C2 C3 H3 120.5 . . ?
C2 C3 C4 119.1(2) . . ?
C4 C3 H3 120.5 . . ?
C3 C4 H4 120.4 . . ?
C3 C4 C5 119.3(2) . . ?
C5 C4 H4 120.4 . . ?
N1 C5 C4 121.84(19) . . ?
N1 C5 C6 115.39(17) . . ?
C4 C5 C6 122.77(19) . . ?
N2 C6 C5 115.36(17) . . ?
N2 C6 C7 121.37(19) . . ?
C7 C6 C5 123.26(19) . . ?
C6 C7 H7 120.6 . . ?
C8 C7 C6 118.8(2) . . ?
C8 C7 H7 120.6 . . ?
C7 C8 H8 120.1 . . ?
C9 C8 C7 119.8(2) . . ?
C9 C8 H8 120.1 . . ?
C8 C9 H9 120.8 . . ?
C8 C9 C10 118.4(2) . . ?
C10 C9 H9 120.8 . . ?
N2 C10 C9 122.7(2) . . ?
N2 C10 H10 118.7 . . ?
C9 C10 H10 118.7 . . ?
N3 C11 H11 118.7 . . ?
N3 C11 C12 122.6(2) . . ?
C12 C11 H11 118.7 . . ?
C11 C12 H12 120.7 . . ?
C13 C12 C11 118.6(2) . . ?
C13 C12 H12 120.7 . . ?
C12 C13 H13 120.3 . . ?
C12 C13 C14 119.4(2) . . ?
C14 C13 H13 120.3 . . ?
C13 C14 H14 120.4 . . ?
C13 C14 C15 119.2(2) . . ?
C15 C14 H14 120.4 . . ?
N3 C15 C14 121.4(2) . . ?
N3 C15 C16 115.42(18) . . ?
C14 C15 C16 123.13(19) . . ?
N4 C16 C15 115.47(18) . . ?
N4 C16 C17 121.7(2) . . ?
C17 C16 C15 122.8(2) . . ?
C16 C17 H17 120.4 . . ?
C18 C17 C16 119.2(2) . . ?
C18 C17 H17 120.4 . . ?
C17 C18 H18 120.4 . . ?
C17 C18 C19 119.2(2) . . ?
C19 C18 H18 120.4 . . ?
C18 C19 H19 120.7 . . ?
C18 C19 C20 118.6(2) . . ?
C20 C19 H19 120.7 . . ?
N4 C20 C19 122.9(2) . . ?
N4 C20 H20 118.6 . . ?
C19 C20 H20 118.6 . . ?
O2 C21 C23 124.3(2) . . ?
O2 C21 C24 114.95(19) . . ?
C23 C21 C24 120.75(19) . . ?
O1 C22 C23 123.45(19) . . ?
O1 C22 C25 115.39(18) . . ?
C23 C22 C25 121.14(19) . . ?
C21 C23 Cl1 117.30(16) . . ?
C21 C23 C22 124.82(19) . . ?
C22 C23 Cl1 117.87(16) . . ?
C31 C24 C21 120.2(2) . . ?
C35 C24 C21 119.9(2) . . ?
C35 C24 C31 119.7(2) . . ?
C26 C25 C22 119.9(2) . . ?
C26 C25 C30 119.7(2) . . ?
C30 C25 C22 120.1(2) . . ?
C25 C26 H26 120.1 . . ?
C25 C26 C27 119.8(2) . . ?
C27 C26 H26 120.1 . . ?
C26 C27 H27 119.9 . . ?
C28 C27 C26 120.2(2) . . ?
C28 C27 H27 119.9 . . ?
C27 C28 H28 120.0 . . ?
C29 C28 C27 120.0(2) . . ?
C29 C28 H28 120.0 . . ?
C28 C29 H29 119.8 . . ?
C28 C29 C30 120.3(2) . . ?
C30 C29 H29 119.8 . . ?
C25 C30 H30 120.0 . . ?
C29 C30 C25 119.9(2) . . ?
C29 C30 H30 120.0 . . ?
C24 C31 H31 120.0 . . ?
C24 C31 C32 120.0(3) . . ?
C32 C31 H31 120.0 . . ?
C31 C32 H32 120.0 . . ?
C33 C32 C31 119.9(3) . . ?
C33 C32 H32 120.0 . . ?
C32 C33 H33 119.8 . . ?
C34 C33 C32 120.4(3) . . ?
C34 C33 H33 119.8 . . ?
C33 C34 H34 119.8 . . ?
C33 C34 C35 120.3(3) . . ?
C35 C34 H34 119.8 . . ?
C24 C35 C34 119.6(3) . . ?
C24 C35 H35 120.2 . . ?
C34 C35 H35 120.2 . . ?
O4 Cl2 O3 108.80(12) . . ?
O5 Cl2 O3 109.84(10) . . ?
O5 Cl2 O4 109.85(12) . . ?
O6 Cl2 O3 110.16(14) . . ?
O6 Cl2 O4 109.05(15) . . ?
O6 Cl2 O5 109.13(12) . . ?
C38 O7 C37 116.7(2) . . ?
H36A C36 H36B 109.5 . . ?
H36A C36 H36C 109.5 . . ?
H36B C36 H36C 109.5 . . ?
C37 C36 H36A 109.5 . . ?
C37 C36 H36B 109.5 . . ?
C37 C36 H36C 109.5 . . ?
O7 C37 H37A 109.4 . . ?
O7 C37 H37B 109.4 . . ?
C36 C37 O7 111.3(3) . . ?
C36 C37 H37A 109.4 . . ?
C36 C37 H37B 109.4 . . ?
H37A C37 H37B 108.0 . . ?
O7 C38 H38A 109.0 . . ?
O7 C38 H38B 109.0 . . ?
O7 C38 C39 113.1(3) . . ?
H38A C38 H38B 107.8 . . ?
C39 C38 H38A 109.0 . . ?
C39 C38 H38B 109.0 . . ?
C38 C39 H39A 109.5 . . ?
C38 C39 H39B 109.5 . . ?
C38 C39 H39C 109.5 . . ?
H39A C39 H39B 109.5 . . ?
H39A C39 H39C 109.5 . . ?
H39B C39 H39C 109.5 . . ?

loop_
_geom_bond_atom_site_label_1
_geom_bond_atom_site_label_2
_geom_bond_distance
_geom_bond_site_symmetry_2
_geom_bond_publ_flag
Co1 O1 2.0596(14) . ?
Co1 O2 2.0437(15) . ?
Co1 N1 2.1333(17) . ?
Co1 N2 2.1251(17) . ?
Co1 N3 2.1136(17) . ?
Co1 N4 2.1321(18) . ?
Cl1 C23 1.761(2) . ?
O1 C22 1.267(2) . ?
O2 C21 1.265(3) . ?
N1 C1 1.342(3) . ?
N1 C5 1.348(3) . ?
N2 C6 1.352(3) . ?
N2 C10 1.340(3) . ?
N3 C11 1.343(3) . ?
N3 C15 1.351(3) . ?
N4 C16 1.350(3) . ?
N4 C20 1.339(3) . ?
C1 H1 0.9500 . ?
C1 C2 1.388(3) . ?
C2 H2 0.9500 . ?
C2 C3 1.385(3) . ?
C3 H3 0.9500 . ?
C3 C4 1.386(3) . ?
C4 H4 0.9500 . ?
C4 C5 1.390(3) . ?
C5 C6 1.490(3) . ?
C6 C7 1.394(3) . ?
C7 H7 0.9500 . ?
C7 C8 1.385(3) . ?
C8 H8 0.9500 . ?
C8 C9 1.381(3) . ?
C9 H9 0.9500 . ?
C9 C10 1.384(3) . ?
C10 H10 0.9500 . ?
C11 H11 0.9500 . ?
C11 C12 1.388(3) . ?
C12 H12 0.9500 . ?
C12 C13 1.382(3) . ?
C13 H13 0.9500 . ?
C13 C14 1.383(3) . ?
C14 H14 0.9500 . ?
C14 C15 1.393(3) . ?
C15 C16 1.479(3) . ?
C16 C17 1.393(3) . ?
C17 H17 0.9500 . ?
C17 C18 1.381(4) . ?
C18 H18 0.9500 . ?
C18 C19 1.382(4) . ?
C19 H19 0.9500 . ?
C19 C20 1.388(3) . ?
C20 H20 0.9500 . ?
C21 C23 1.404(3) . ?
C21 C24 1.503(3) . ?
C22 C23 1.414(3) . ?
C22 C25 1.495(3) . ?
C24 C31 1.383(4) . ?
C24 C35 1.379(4) . ?
C25 C26 1.385(3) . ?
C25 C30 1.392(3) . ?
C26 H26 0.9500 . ?
C26 C27 1.393(3) . ?
C27 H27 0.9500 . ?
C27 C28 1.383(4) . ?
C28 H28 0.9500 . ?
C28 C29 1.375(4) . ?
C29 H29 0.9500 . ?
C29 C30 1.388(3) . ?
C30 H30 0.9500 . ?
C31 H31 0.9500 . ?
C31 C32 1.393(4) . ?
C32 H32 0.9500 . ?
C32 C33 1.368(5) . ?
C33 H33 0.9500 . ?
C33 C34 1.364(5) . ?
C34 H34 0.9500 . ?
C34 C35 1.396(4) . ?
C35 H35 0.9500 . ?
Cl2 O3 1.4396(18) . ?
Cl2 O4 1.436(2) . ?
Cl2 O5 1.4363(16) . ?
Cl2 O6 1.430(2) . ?
O7 C37 1.400(3) . ?
O7 C38 1.318(4) . ?
C36 H36A 0.9800 . ?
C36 H36B 0.9800 . ?
C36 H36C 0.9800 . ?
C36 C37 1.392(4) . ?
C37 H37A 0.9900 . ?
C37 H37B 0.9900 . ?
C38 H38A 0.9900 . ?
C38 H38B 0.9900 . ?
C38 C39 1.406(5) . ?
C39 H39A 0.9800 . ?
C39 H39B 0.9800 . ?
C39 H39C 0.9800 . ?
